data_7050611
loop_
_publ_author_name
'Phadnis, Prasad P.'
'Jain, Vimal K.'
'Klein, Axel'
'Schurr, Thilo'
'Kaim, Wolfgang'

_publ_section_title
;
 Tri(allyl)- and tri(methylallyl)arsine complexes of palladium(ii) and
 platinum(ii): synthesis, spectroscopy, photochemistry and structures
;
_journal_issue 11
_journal_name_full 'New Journal of Chemistry'
_journal_page_first 1584
_journal_paper_doi 10.1039/b303990k
_journal_volume 27
_journal_year 2003
_chemical_formula_sum 'C24 H42 As2 Cl4 Pd2'
_chemical_formula_weight 835.09
_chemical_name_common
;
trans-\m-Dichlorobis(chloro-tri(methylallyl)arsinepalladium(ii))
;
_chemical_name_systematic
;
trans-\m-Dichlorobis(chloro-tri(methylallyl)arsinepalladium(II))
;
_space_group_IT_number 2
_symmetry_cell_setting triclinic
_symmetry_space_group_name_Hall '-P 1'
_symmetry_space_group_name_H-M 'P -1'
_atom_sites_solution_hydrogens geom
_atom_sites_solution_primary direct
_atom_sites_solution_secondary difmap
_audit_creation_method SHELXL-97
_cell_angle_alpha 94.326(12)
_cell_angle_beta 98.760(13)
_cell_angle_gamma 100.107(14)
_cell_formula_units_Z 2
_cell_length_a 7.7802(15)
_cell_length_b 10.0937(16)
_cell_length_c 20.620(3)
_cell_measurement_temperature 173(2)
_cell_volume 1566.9(5)
_computing_cell_refinement 'Siemens XSCANS'
_computing_data_collection 'Siemens XSCANS'
_computing_data_reduction 'Siemens SHELXTL'
_computing_molecular_graphics 'Siemens SHELXTL'
_computing_publication_material 'Siemens SHELXTL'
_computing_structure_refinement 'SHELXL-97 (Sheldrick, 1997)'
_computing_structure_solution 'SHELXS-97 (Sheldrick, 1990)'
_diffrn_ambient_temperature 173(2)
_diffrn_measured_fraction_theta_full 0.991
_diffrn_measured_fraction_theta_max 0.991
_diffrn_measurement_device_type Siemens-P4
_diffrn_measurement_method '\w scans'
_diffrn_radiation_monochromator graphite
_diffrn_radiation_source 'fine-focus sealed tube'
_diffrn_radiation_type MoK\a
_diffrn_radiation_wavelength 0.71073
_diffrn_reflns_av_R_equivalents 0.0000
_diffrn_reflns_av_sigmaI/netI 0.0533
_diffrn_reflns_limit_h_max 10
_diffrn_reflns_limit_h_min -10
_diffrn_reflns_limit_k_max 13
_diffrn_reflns_limit_k_min -13
_diffrn_reflns_limit_l_max 27
_diffrn_reflns_limit_l_min 0
_diffrn_reflns_number 7514
_diffrn_reflns_theta_full 28.00
_diffrn_reflns_theta_max 28.00
_diffrn_reflns_theta_min 2.01
_exptl_absorpt_coefficient_mu 3.596
_exptl_absorpt_correction_type 'empirical - psi scans'
_exptl_crystal_colour 'brown red'
_exptl_crystal_density_diffrn 1.770
_exptl_crystal_density_method 'not measured'
_exptl_crystal_description block
_exptl_crystal_F_000 824
_exptl_crystal_size_max 0.35
_exptl_crystal_size_mid 0.35
_exptl_crystal_size_min 0.25
_refine_diff_density_max 1.158
_refine_diff_density_min -1.361
_refine_diff_density_rms 0.153
_refine_ls_extinction_method none
_refine_ls_goodness_of_fit_ref 1.189
_refine_ls_hydrogen_treatment mixed
_refine_ls_matrix_type full
_refine_ls_number_parameters 295
_refine_ls_number_reflns 7514
_refine_ls_number_restraints 0
_refine_ls_restrained_S_all 1.189
_refine_ls_R_factor_all 0.0747
_refine_ls_R_factor_gt 0.0490
_refine_ls_shift/su_max 0.001
_refine_ls_shift/su_mean 0.000
_refine_ls_structure_factor_coef Fsqd
_refine_ls_weighting_details 'calc w=1/[\s^2^(Fo^2^)+(0.0580P)^2^+0.0000P] where P=(Fo^2^+2Fc^2^)/3'
_refine_ls_weighting_scheme calc
_refine_ls_wR_factor_gt 0.1162
_refine_ls_wR_factor_ref 0.1270
_reflns_number_gt 5602
_reflns_number_total 7514
_reflns_threshold_expression >2sigma(I)
_cod_data_source_file b303990k.txt
_cod_data_source_block jain06
_cod_depositor_comments
;
 Replacing the "&#x00B5;" substring with the "\m" substring in the
 values of the _chemical_name_common and _chemical_name_systematic
 data items.

 Antanas Vaitkus,
 2017-03-30
;
_cod_original_sg_symbol_H-M P-1
_cod_database_code 7050611

loop_
_symmetry_equiv_pos_as_xyz
'x, y, z'
'-x, -y, -z'

loop_
_atom_site_label
_atom_site_type_symbol
_atom_site_fract_x
_atom_site_fract_y
_atom_site_fract_z
_atom_site_U_iso_or_equiv
_atom_site_adp_type
_atom_site_occupancy
_atom_site_symmetry_multiplicity
_atom_site_calc_flag
_atom_site_refinement_flags
_atom_site_disorder_assembly
_atom_site_disorder_group
Pd1 Pd 0.48595(6) 0.59894(4) 0.329046(19) 0.02848(11) Uani 1 1 d . . .
Pd2 Pd 0.45849(6) 0.34760(4) 0.21116(2) 0.02954(11) Uani 1 1 d . . .
Cl1 Cl 0.7178(2) 0.76320(15) 0.37731(8) 0.0432(4) Uani 1 1 d . . .
Cl2 Cl 0.2388(2) 0.25196(16) 0.12554(7) 0.0429(3) Uani 1 1 d . . .
Cl3 Cl 0.2550(2) 0.42699(15) 0.27815(8) 0.0408(3) Uani 1 1 d . . .
Cl4 Cl 0.6842(2) 0.45557(15) 0.29520(7) 0.0404(3) Uani 1 1 d . . .
As1 As 0.28223(8) 0.72740(6) 0.35965(3) 0.03105(14) Uani 1 1 d . . .
As2 As 0.67447(8) 0.28401(5) 0.15478(3) 0.02982(14) Uani 1 1 d . . .
C11 C 0.3924(9) 0.9048(6) 0.4077(4) 0.0536(18) Uani 1 1 d . . .
H11A H 0.4285 0.8911 0.4545 0.064 Uiso 1 1 calc R . .
H11B H 0.5019 0.9378 0.3902 0.064 Uiso 1 1 calc R . .
C12 C 0.2860(10) 1.0144(7) 0.4061(4) 0.0526(18) Uani 1 1 d . . .
C13 C 0.3204(14) 1.1135(8) 0.3679(5) 0.086(3) Uani 1 1 d . . .
H13A H 0.2565 1.1855 0.3678 0.103 Uiso 1 1 calc R . .
H13B H 0.4088 1.1120 0.3409 0.103 Uiso 1 1 calc R . .
C14 C 0.1510(12) 1.0107(9) 0.4490(5) 0.071(2) Uani 1 1 d . . .
H14A H 0.1057 1.0954 0.4489 0.107 Uiso 1 1 calc R . .
H14B H 0.2038 0.9998 0.4941 0.107 Uiso 1 1 calc R . .
H14C H 0.0533 0.9345 0.4327 0.107 Uiso 1 1 calc R . .
C21 C 0.1050(8) 0.7551(7) 0.2858(3) 0.0423(14) Uani 1 1 d . . .
H21A H 0.0262 0.6667 0.2701 0.051 Uiso 1 1 calc R . .
H21B H 0.0314 0.8156 0.3030 0.051 Uiso 1 1 calc R . .
C22 C 0.1709(9) 0.8127(7) 0.2275(3) 0.0454(15) Uani 1 1 d . . .
C23 C 0.1462(12) 0.9353(9) 0.2131(4) 0.071(2) Uani 1 1 d . . .
H23A H 0.0866 0.9861 0.2399 0.085 Uiso 1 1 calc R . .
H23B H 0.1882 0.9717 0.1760 0.085 Uiso 1 1 calc R . .
C24 C 0.2588(11) 0.7268(7) 0.1856(3) 0.0541(18) Uani 1 1 d . . .
H24A H 0.2960 0.7766 0.1495 0.081 Uiso 1 1 calc R . .
H24B H 0.1752 0.6433 0.1673 0.081 Uiso 1 1 calc R . .
H24C H 0.3627 0.7044 0.2126 0.081 Uiso 1 1 calc R . .
C31 C 0.1272(9) 0.6316(7) 0.4142(3) 0.0418(14) Uani 1 1 d . . .
H31A H 0.0474 0.6914 0.4272 0.050 Uiso 1 1 calc R . .
H31B H 0.0523 0.5510 0.3870 0.050 Uiso 1 1 calc R . .
C32 C 0.2192(10) 0.5865(8) 0.4752(3) 0.0525(17) Uani 1 1 d . . .
C33 C 0.2587(15) 0.6679(10) 0.5316(4) 0.093(3) Uani 1 1 d . . .
H33A H 0.2283 0.7551 0.5331 0.112 Uiso 1 1 calc R . .
H33B H 0.3173 0.6387 0.5702 0.112 Uiso 1 1 calc R . .
C34 C 0.2615(13) 0.4470(8) 0.4685(4) 0.075(3) Uani 1 1 d . . .
H34A H 0.2902 0.4177 0.5125 0.112 Uiso 1 1 calc R . .
H34B H 0.3631 0.4484 0.4456 0.112 Uiso 1 1 calc R . .
H34C H 0.1588 0.3840 0.4432 0.112 Uiso 1 1 calc R . .
C41 C 0.5864(8) 0.1700(7) 0.0717(3) 0.0436(15) Uani 1 1 d . . .
H41A H 0.4971 0.0931 0.0798 0.052 Uiso 1 1 calc R . .
H41B H 0.5248 0.2233 0.0406 0.052 Uiso 1 1 calc R . .
C42 C 0.7222(10) 0.1134(8) 0.0382(3) 0.0538(18) Uani 1 1 d . . .
C43 C 0.7974(14) 0.1828(11) -0.0079(4) 0.088(3) Uani 1 1 d . . .
H43A H 0.8822 0.1479 -0.0294 0.106 Uiso 1 1 calc R . .
H43B H 0.7650 0.2661 -0.0185 0.106 Uiso 1 1 calc R . .
C44 C 0.7705(13) -0.0151(9) 0.0551(4) 0.077(3) Uani 1 1 d . . .
H44A H 0.8151 -0.0568 0.0182 0.116 Uiso 1 1 calc R . .
H44B H 0.6660 -0.0760 0.0641 0.116 Uiso 1 1 calc R . .
H44C H 0.8628 0.0015 0.0944 0.116 Uiso 1 1 calc R . .
C51 C 0.8447(8) 0.2020(6) 0.2109(3) 0.0347(12) Uani 1 1 d . . .
H51A H 0.9098 0.1541 0.1820 0.042 Uiso 1 1 calc R . .
H51B H 0.9320 0.2758 0.2385 0.042 Uiso 1 1 calc R . .
C52 C 0.7707(8) 0.1048(6) 0.2555(3) 0.0384(13) Uani 1 1 d . . .
C53 C 0.8162(12) 0.1336(8) 0.3207(3) 0.061(2) Uani 1 1 d . . .
H53A H 0.7694 0.0725 0.3492 0.073 Uiso 1 1 calc R . .
H53B H 0.8954 0.2154 0.3385 0.073 Uiso 1 1 calc R . .
C54 C 0.6491(12) -0.0197(8) 0.2253(4) 0.072(3) Uani 1 1 d . . .
H54A H 0.5967 -0.0664 0.2596 0.109 Uiso 1 1 calc R . .
H54B H 0.7142 -0.0787 0.2030 0.109 Uiso 1 1 calc R . .
H54C H 0.5549 0.0028 0.1932 0.109 Uiso 1 1 calc R . .
C61 C 0.8329(9) 0.4414(6) 0.1326(3) 0.0427(14) Uani 1 1 d . . .
H61A H 0.8968 0.4952 0.1742 0.051 Uiso 1 1 calc R . .
H61B H 0.9222 0.4089 0.1093 0.051 Uiso 1 1 calc R . .
C62 C 0.7426(10) 0.5329(7) 0.0905(4) 0.0492(16) Uani 1 1 d . . .
C63 C 0.7760(14) 0.5478(10) 0.0301(4) 0.087(3) Uani 1 1 d . . .
H63A H 0.7254 0.6110 0.0051 0.105 Uiso 1 1 calc R . .
H63B H 0.8505 0.4954 0.0117 0.105 Uiso 1 1 calc R . .
C64 C 0.6263(14) 0.6132(8) 0.1211(5) 0.080(3) Uani 1 1 d . . .
H64A H 0.5814 0.6721 0.0896 0.121 Uiso 1 1 calc R . .
H64B H 0.6946 0.6686 0.1608 0.121 Uiso 1 1 calc R . .
H64C H 0.5265 0.5516 0.1330 0.121 Uiso 1 1 calc R . .

loop_
_atom_site_aniso_label
_atom_site_aniso_U_11
_atom_site_aniso_U_22
_atom_site_aniso_U_33
_atom_site_aniso_U_23
_atom_site_aniso_U_13
_atom_site_aniso_U_12
Pd1 0.0339(2) 0.0252(2) 0.0250(2) 0.00219(15) 0.00462(16) 0.00252(16)
Pd2 0.0349(2) 0.0246(2) 0.0279(2) 0.00228(16) 0.00575(17) 0.00219(16)
Cl1 0.0372(8) 0.0333(7) 0.0534(9) -0.0024(6) 0.0003(7) 0.0008(6)
Cl2 0.0369(8) 0.0504(9) 0.0377(7) 0.0000(6) 0.0043(6) 0.0020(7)
Cl3 0.0386(8) 0.0343(7) 0.0462(8) -0.0067(6) 0.0122(6) -0.0015(6)
Cl4 0.0405(8) 0.0406(8) 0.0370(7) -0.0080(6) 0.0009(6) 0.0096(6)
As1 0.0366(3) 0.0292(3) 0.0265(3) 0.0021(2) 0.0041(2) 0.0054(2)
As2 0.0339(3) 0.0272(3) 0.0266(3) 0.0019(2) 0.0049(2) 0.0016(2)
C11 0.048(4) 0.035(3) 0.072(5) -0.015(3) 0.005(4) 0.003(3)
C12 0.048(4) 0.041(4) 0.063(4) -0.014(3) 0.011(3) 0.002(3)
C13 0.110(8) 0.039(4) 0.115(8) 0.009(5) 0.033(7) 0.016(5)
C14 0.072(6) 0.060(5) 0.080(6) -0.017(4) 0.014(5) 0.018(4)
C21 0.039(3) 0.052(4) 0.035(3) 0.011(3) 0.002(3) 0.008(3)
C22 0.045(4) 0.054(4) 0.039(3) 0.020(3) 0.001(3) 0.013(3)
C23 0.087(6) 0.069(5) 0.073(6) 0.034(4) 0.026(5) 0.036(5)
C24 0.075(5) 0.053(4) 0.032(3) 0.011(3) 0.015(3) 0.000(4)
C31 0.046(4) 0.054(4) 0.033(3) 0.010(3) 0.017(3) 0.017(3)
C32 0.062(5) 0.063(4) 0.036(3) 0.015(3) 0.014(3) 0.012(4)
C33 0.151(10) 0.104(8) 0.030(4) 0.012(4) 0.014(5) 0.037(7)
C34 0.106(8) 0.069(6) 0.060(5) 0.029(4) 0.013(5) 0.039(5)
C41 0.039(3) 0.050(4) 0.037(3) -0.012(3) 0.000(3) 0.007(3)
C42 0.049(4) 0.069(5) 0.040(3) -0.015(3) 0.000(3) 0.017(4)
C43 0.121(9) 0.101(8) 0.059(5) 0.009(5) 0.051(6) 0.033(7)
C44 0.101(7) 0.078(6) 0.055(5) -0.014(4) 0.003(5) 0.039(6)
C51 0.031(3) 0.035(3) 0.034(3) 0.003(2) 0.000(2) 0.000(2)
C52 0.044(4) 0.032(3) 0.039(3) 0.006(2) 0.006(3) 0.007(3)
C53 0.096(6) 0.051(4) 0.039(4) 0.014(3) 0.008(4) 0.022(4)
C54 0.081(6) 0.056(5) 0.067(5) 0.024(4) -0.002(5) -0.020(4)
C61 0.042(4) 0.038(3) 0.046(3) 0.009(3) 0.010(3) -0.003(3)
C62 0.055(4) 0.041(4) 0.056(4) 0.020(3) 0.019(3) 0.007(3)
C63 0.123(9) 0.096(7) 0.070(6) 0.052(5) 0.044(6) 0.054(7)
C64 0.116(8) 0.050(5) 0.093(7) 0.033(5) 0.036(6) 0.038(5)

loop_
_atom_type_symbol
_atom_type_description
_atom_type_scat_dispersion_real
_atom_type_scat_dispersion_imag
_atom_type_scat_source
C C 0.0033 0.0016 'International Tables Vol C Tables 4.2.6.8 and 6.1.1.4'
H H 0.0000 0.0000 'International Tables Vol C Tables 4.2.6.8 and 6.1.1.4'
As As 0.0499 2.0058 'International Tables Vol C Tables 4.2.6.8 and 6.1.1.4'
Cl Cl 0.1484 0.1585 'International Tables Vol C Tables 4.2.6.8 and 6.1.1.4'
Pd Pd -0.9988 1.0072 'International Tables Vol C Tables 4.2.6.8 and 6.1.1.4'

loop_
_geom_angle_atom_site_label_1
_geom_angle_atom_site_label_2
_geom_angle_atom_site_label_3
_geom_angle
_geom_angle_site_symmetry_1
_geom_angle_site_symmetry_3
_geom_angle_publ_flag
Cl1 Pd1 Cl3 178.13(6) . . ?
Cl1 Pd1 As1 91.50(5) . . ?
Cl3 Pd1 As1 90.35(4) . . ?
Cl1 Pd1 Cl4 91.55(6) . . ?
Cl3 Pd1 Cl4 86.60(5) . . ?
As1 Pd1 Cl4 176.93(4) . . ?
Cl2 Pd2 Cl4 176.82(6) . . ?
Cl2 Pd2 As2 91.38(5) . . ?
Cl4 Pd2 As2 88.31(4) . . ?
Cl2 Pd2 Cl3 94.03(6) . . ?
Cl4 Pd2 Cl3 86.24(5) . . ?
As2 Pd2 Cl3 174.53(4) . . ?
Pd1 Cl3 Pd2 88.54(5) . . ?
Pd2 Cl4 Pd1 88.99(5) . . ?
C31 As1 C11 107.7(3) . . ?
C31 As1 C21 100.1(3) . . ?
C11 As1 C21 108.3(3) . . ?
C31 As1 Pd1 111.72(19) . . ?
C11 As1 Pd1 113.9(2) . . ?
C21 As1 Pd1 114.1(2) . . ?
C41 As2 C51 110.0(3) . . ?
C41 As2 C61 105.3(3) . . ?
C51 As2 C61 100.4(3) . . ?
C41 As2 Pd2 115.74(19) . . ?
C51 As2 Pd2 112.19(18) . . ?
C61 As2 Pd2 111.9(2) . . ?
C12 C11 As1 118.1(5) . . ?
C13 C12 C14 122.7(8) . . ?
C13 C12 C11 119.3(8) . . ?
C14 C12 C11 117.9(7) . . ?
C22 C21 As1 117.6(4) . . ?
C23 C22 C21 120.1(7) . . ?
C23 C22 C24 122.0(7) . . ?
C21 C22 C24 117.8(6) . . ?
C32 C31 As1 115.5(5) . . ?
C33 C32 C31 120.4(8) . . ?
C33 C32 C34 123.5(8) . . ?
C31 C32 C34 116.2(6) . . ?
C42 C41 As2 116.8(4) . . ?
C43 C42 C44 120.8(8) . . ?
C43 C42 C41 119.3(8) . . ?
C44 C42 C41 119.9(8) . . ?
C52 C51 As2 116.7(4) . . ?
C53 C52 C54 122.2(7) . . ?
C53 C52 C51 119.6(6) . . ?
C54 C52 C51 118.2(5) . . ?
C62 C61 As2 114.9(5) . . ?
C63 C62 C64 121.7(7) . . ?
C63 C62 C61 120.6(7) . . ?
C64 C62 C61 117.5(6) . . ?

loop_
_geom_bond_atom_site_label_1
_geom_bond_atom_site_label_2
_geom_bond_distance
_geom_bond_site_symmetry_2
_geom_bond_publ_flag
Pd1 Cl1 2.2686(16) . ?
Pd1 Cl3 2.3236(15) . ?
Pd1 As1 2.3439(8) . ?
Pd1 Cl4 2.4329(16) . ?
Pd2 Cl2 2.2835(16) . ?
Pd2 Cl4 2.3218(15) . ?
Pd2 As2 2.3341(8) . ?
Pd2 Cl3 2.4498(16) . ?
As1 C31 1.955(6) . ?
As1 C11 1.964(6) . ?
As1 C21 1.965(6) . ?
As2 C41 1.949(6) . ?
As2 C51 1.959(6) . ?
As2 C61 1.961(6) . ?
C11 C12 1.493(10) . ?
C12 C13 1.334(12) . ?
C12 C14 1.472(11) . ?
C21 C22 1.494(9) . ?
C22 C23 1.333(10) . ?
C22 C24 1.497(10) . ?
C31 C32 1.492(9) . ?
C32 C33 1.334(10) . ?
C32 C34 1.502(11) . ?
C41 C42 1.514(9) . ?
C42 C43 1.366(12) . ?
C42 C44 1.465(11) . ?
C51 C52 1.497(8) . ?
C52 C53 1.333(9) . ?
C52 C54 1.465(9) . ?
C61 C62 1.504(9) . ?
C62 C63 1.325(10) . ?
C62 C64 1.493(11) . ?

loop_
_geom_torsion_atom_site_label_1
_geom_torsion_atom_site_label_2
_geom_torsion_atom_site_label_3
_geom_torsion_atom_site_label_4
_geom_torsion
_geom_torsion_site_symmetry_1
_geom_torsion_site_symmetry_2
_geom_torsion_site_symmetry_3
_geom_torsion_site_symmetry_4
_geom_torsion_publ_flag
Cl1 Pd1 Cl3 Pd2 -13.9(19) . . . . ?
As1 Pd1 Cl3 Pd2 157.85(4) . . . . ?
Cl4 Pd1 Cl3 Pd2 -22.54(5) . . . . ?
Cl2 Pd2 Cl3 Pd1 -153.13(6) . . . . ?
Cl4 Pd2 Cl3 Pd1 23.69(6) . . . . ?
As2 Pd2 Cl3 Pd1 18.1(5) . . . . ?
Cl2 Pd2 Cl4 Pd1 72.4(11) . . . . ?
As2 Pd2 Cl4 Pd1 156.90(4) . . . . ?
Cl3 Pd2 Cl4 Pd1 -22.56(5) . . . . ?
Cl1 Pd1 Cl4 Pd2 -155.87(6) . . . . ?
Cl3 Pd1 Cl4 Pd2 23.85(6) . . . . ?
As1 Pd1 Cl4 Pd2 31.2(8) . . . . ?
Cl1 Pd1 As1 C31 -121.5(2) . . . . ?
Cl3 Pd1 As1 C31 58.7(2) . . . . ?
Cl4 Pd1 As1 C31 51.5(8) . . . . ?
Cl1 Pd1 As1 C11 0.9(3) . . . . ?
Cl3 Pd1 As1 C11 -178.9(3) . . . . ?
Cl4 Pd1 As1 C11 173.8(8) . . . . ?
Cl1 Pd1 As1 C21 125.9(2) . . . . ?
Cl3 Pd1 As1 C21 -53.9(2) . . . . ?
Cl4 Pd1 As1 C21 -61.2(8) . . . . ?
Cl2 Pd2 As2 C41 -6.2(2) . . . . ?
Cl4 Pd2 As2 C41 176.9(2) . . . . ?
Cl3 Pd2 As2 C41 -177.4(5) . . . . ?
Cl2 Pd2 As2 C51 -133.64(18) . . . . ?
Cl4 Pd2 As2 C51 49.53(18) . . . . ?
Cl3 Pd2 As2 C51 55.2(5) . . . . ?
Cl2 Pd2 As2 C61 114.4(2) . . . . ?
Cl4 Pd2 As2 C61 -62.4(2) . . . . ?
Cl3 Pd2 As2 C61 -56.8(5) . . . . ?
C31 As1 C11 C12 -79.6(7) . . . . ?
C21 As1 C11 C12 27.8(7) . . . . ?
Pd1 As1 C11 C12 155.8(5) . . . . ?
As1 C11 C12 C13 -104.2(8) . . . . ?
As1 C11 C12 C14 78.1(8) . . . . ?
C31 As1 C21 C22 -173.0(5) . . . . ?
C11 As1 C21 C22 74.4(6) . . . . ?
Pd1 As1 C21 C22 -53.6(6) . . . . ?
As1 C21 C22 C23 -113.6(7) . . . . ?
As1 C21 C22 C24 68.3(7) . . . . ?
C11 As1 C31 C32 -69.9(6) . . . . ?
C21 As1 C31 C32 177.1(5) . . . . ?
Pd1 As1 C31 C32 55.9(6) . . . . ?
As1 C31 C32 C33 89.4(9) . . . . ?
As1 C31 C32 C34 -91.0(8) . . . . ?
C51 As2 C41 C42 -44.4(6) . . . . ?
C61 As2 C41 C42 63.0(6) . . . . ?
Pd2 As2 C41 C42 -172.8(5) . . . . ?
As2 C41 C42 C43 -92.7(8) . . . . ?
As2 C41 C42 C44 87.7(8) . . . . ?
C41 As2 C51 C52 -88.6(5) . . . . ?
C61 As2 C51 C52 160.7(5) . . . . ?
Pd2 As2 C51 C52 41.8(5) . . . . ?
As2 C51 C52 C53 -116.7(6) . . . . ?
As2 C51 C52 C54 63.1(8) . . . . ?
C41 As2 C61 C62 67.7(6) . . . . ?
C51 As2 C61 C62 -178.0(5) . . . . ?
Pd2 As2 C61 C62 -58.9(5) . . . . ?
As2 C61 C62 C63 -115.5(8) . . . . ?
As2 C61 C62 C64 69.1(8) . . . . ?
